data_2001507
loop_
_publ_author_name
'Noinville, V.'
'Viossat, B.'
'Dung, Nguyen-Huy'

_publ_section_title
;
 Isotypie entre les structures cristallines des
 t\'etrakis(\m-ac\'etato)bis(m\'ethanol) dicuivre(II) et de
 dirhodium(II)
;
_journal_issue 7
_journal_name_full 'Acta Crystallographica Section C'
_journal_page_first 1297
_journal_page_last 1298
_journal_paper_doi 10.1107/S0108270193000022
_journal_volume 49
_journal_year 1993
_chemical_formula_moiety '2(C4 H6 O4 Rh1,C1 H4 O1)'
_chemical_formula_sum 'C10 H20 O10 Rh2'
_chemical_formula_weight 506.07
_space_group_IT_number 14
_space_group_name_Hall '-P 2yn'
_space_group_name_H-M_alt 'P 1 21/n 1'
_symmetry_cell_setting monoclinic
_symmetry_space_group_name_Hall '-P 2yn'
_symmetry_space_group_name_H-M 'P 1 21/n 1'
_atom_type_scat_source IntTabIV
_cell_angle_alpha 90.
_cell_angle_beta 92.83(2)
_cell_angle_gamma 90.
_cell_formula_units_Z 2
_cell_length_a 8.0880(10)
_cell_length_b 7.456(2)
_cell_length_c 13.371(4)
_cell_measurement_reflns_used 25
_cell_measurement_temperature 295(2)
_cell_measurement_theta_max 12
_cell_measurement_theta_min 2.8
_cell_volume 805.3(3)
_diffrn_measurement_device 'Syntex P2~1~'
_diffrn_measurement_method \q-2\q
_diffrn_radiation_type MoK\a
_diffrn_radiation_wavelength 0.7107
_diffrn_reflns_limit_h_max 14
_diffrn_reflns_limit_h_min -14
_diffrn_reflns_limit_k_max 13
_diffrn_reflns_limit_k_min 0
_diffrn_reflns_limit_l_max 22
_diffrn_reflns_limit_l_min 0
_diffrn_reflns_number 3914
_diffrn_reflns_theta_max 29
_diffrn_standards_number '3 r\'eflexions de r\'ef\'erence (10\=1, 00\=2, 0\=11)'
_exptl_absorpt_coefficient_mu 2.074
_exptl_absorpt_correction_type none
_exptl_crystal_colour 'Vert \'emeraude'
_exptl_crystal_density_diffrn 2.08
_exptl_crystal_density_meas 2.10
_exptl_crystal_density_method 'D~m~ mesur\'ee par pycnom\'etrie?'
_exptl_crystal_description Parallelipip\'edique
_exptl_crystal_size_max 0.260
_exptl_crystal_size_mid 0.208
_exptl_crystal_size_min 0.208
_refine_diff_density_max 0.33
_refine_diff_density_min -0.28
_refine_ls_goodness_of_fit_obs 1.5
_refine_ls_number_parameters 101
_refine_ls_number_reflns 1867
_refine_ls_R_factor_obs 0.035
_refine_ls_shift/esd_max 0.6
_refine_ls_structure_factor_coef F
_refine_ls_weighting_details 'w = 1/\s^2^(F)'
_refine_ls_weighting_scheme calc
_refine_ls_wR_factor_obs 0.031
_reflns_number_observed 1867
_reflns_number_total 3914
_reflns_observed_criterion I>3\s(I)
_cod_data_source_file du1013.cif
_cod_data_source_block du1013_structure_1_of_1
_cod_depositor_comments
;
 Replacing symmetry operators '-x,y,x', '-1-x,-y,1-z' with symmetry operators
 deduced from the space group Hall symbol '-P 2yn'.

 Antanas Vaitkus,
 2017-02-07

The following automatic conversions were performed:

'_cell_measurement_temperature' value 'ambiante' was changed to
'295(2)' - the room/ambient temperature average [293;298] in
Kelvins(K) was taken.

Automatic conversion script
Id: cif_fix_values 1646 2011-03-28 12:23:43Z adriana 

The following automatic conversions were performed:

'_cell_measurement_temperature' value 'ambiante' was changed to
'295(2)' - the room/ambient temperature average [293;298] in
Kelvins(K) was taken.

Automatic conversion script
Id: cif_fix_values 1715 2011-07-08 13:25:40Z adriana 

The following automatic conversions were performed:

'_refine_ls_weighting_scheme' value '1/\s^2^(F)' was changed to
'calc'. New tag '_refine_ls_weighting_details' was created. The value
of the new tag was set to 'w = 1/\s^2^(F)'.

Automatic conversion script
Id: cif_fix_values 3143 2015-03-26 13:38:13Z robertas 
;
_cod_original_cell_volume 805.5(3)
_cod_database_code 2001507

loop_
_symmetry_equiv_pos_as_xyz
x,y,z
-x+1/2,y+1/2,-z+1/2
-x,-y,-z
x-1/2,-y-1/2,z-1/2

loop_
_atom_site_label
_atom_site_fract_x
_atom_site_fract_y
_atom_site_fract_z
_atom_site_U_iso_or_equiv
Rh .44429(4) .13778(4) .46885(2) .02040(10)
O(1) .5218(4) .0654(4) .3318(2) .026(2)
O(2) .6684(3) .2534(4) .5027(2) .025(2)
O(3) .2269(3) .0071(4) .4392(2) .025(2)
O(4) .3744(4) .1956(4) .6092(2) .026(2)
O(51) .3301(4) .4018(4) .4121(2) .034(2)
C(1) .5936(5) -.0838(6) .3219(3) .025(2)
C(2) .6440(7) -.1335(7) .2191(3) .043(3)
C(3) .7846(5) .1572(6) .5400(3) .025(2)
C(4) .9505(5) .2455(7) .5604(4) .036(3)
C(52) .3499(7) .4546(7) .3119(4) .046(3)
H(21) .5615 -.1677 .1825 .0633
H(22) .73316 -.20742 .2242 .0633
H(23) .66392 -.03945 .18609 .0633
H(41) .93495 .35611 .58347 .0633
H(42) 1.00892 .23537 .5095 .0633
H(43) .99079 .2144 .6212 .0633
H(51) .3281 .5106 .4457 .0633
H(52A) .33605 .35777 .27999 .0633
H(52B) .25696 .51200 .28945 .0633
H(52C) .44245 .49533 .30348 .0633

loop_
_geom_angle_atom_site_label_1
_geom_angle_atom_site_label_2
_geom_angle_atom_site_label_3
_geom_angle_site_symmetry_1
_geom_angle_site_symmetry_2
_geom_angle_site_symmetry_3
_geom_angle
_geom_angle_publ_flag
Rh Rh O(1) 2 . . 87.59(8) yes
O(1) Rh O(51) . . . 93.80(10) yes
Rh Rh O(2) 2 . . 88.30(8) yes
O(2) Rh O(3) . . . 176.20(10) yes
Rh Rh O(3) 2 . . 87.90(8) yes
O(2) Rh O(4) . . . 89.40(10) yes
Rh Rh O(4) 2 . . 88.72(8) yes
O(2) Rh O(51) . . . 92.90(10) yes
Rh Rh O(51) 2 . . 178.16(9) yes
O(3) Rh O(4) . . . 90.30(10) yes
O(1) Rh O(2) . . . 90.10(10) yes
O(3) Rh O(51) . . . 90.90(10) yes
O(1) Rh O(3) . . . 89.90(10) yes
O(4) Rh O(51) . . . 89.90(10) yes
O(1) Rh O(4) . . . 176.30(10) yes
O(1) C(1) C(2) . . . 117.4(4) yes
C(4) C(3) O(3) . . 2 117.4(4) yes
O(1) C(1) O(4) . . 2 125.7(4) yes
Rh O(1) C(1) . . . 119.4(3) yes
C(2) C(1) O(4) . . 2 116.9(4) yes
Rh O(2) C(3) . . . 118.9(3) yes
O(2) C(3) C(4) . . . 117.5(4) yes
Rh O(3) C(3) . . 2 119.7(3) yes
O(2) C(3) O(3) . . 2 125.2(4) yes
Rh O(4) C(1) . . 2 118.6(3) yes
Rh O(51) C(52) . . . 119.4(3) yes

loop_
_geom_bond_atom_site_label_1
_geom_bond_atom_site_label_2
_geom_bond_site_symmetry_1
_geom_bond_site_symmetry_2
_geom_bond_distance
_geom_bond_publ_flag
Rh Rh . 2 2.3777(6) yes
Rh O(1) . . 2.039(3) yes
Rh O(2) . . 2.038(3) yes
Rh O(3) . . 2.032(3) yes
Rh O(4) . . 2.032(3) yes
Rh O(51) . . 2.288(3) yes
O(1) C(1) . . 1.264(5) yes
C(1) C(2) . . 1.499(6) yes
C(1) O(4) . 2 1.260(5) yes
O(2) C(3) . . 1.266(5) yes
C(3) C(4) . . 1.507(6) yes
C(3) O(3) . 2 1.261(5) yes
O(51) C(52) . . 1.415(6) yes
